data_4132538
loop_
_publ_author_name
'Zhang, Wei'
'Waddell, Peter M.'
'Tiedemann, Margaret A.'
'Padilla, Christian E.'
'Mei, Jiajun'
'Chen, Liye'
'Carrow, Brad P.'

_publ_section_title
;
 Electron-Rich Metal Cations Enable Synthesis of High Molecular Weight,
 Linear Functional Polyethylenes.
;
_journal_issue 28
_journal_name_full 'Journal of the American Chemical Society'
_journal_page_first 8841
_journal_page_last 8850
_journal_paper_doi 10.1021/jacs.8b04712
_journal_volume 140
_journal_year 2018
_chemical_formula_moiety 'C25 H31 Cl O5 P2 Pd'
_chemical_formula_sum 'C25 H31 Cl O5 P2 Pd'
_chemical_formula_weight 615.34
_space_group_crystal_system monoclinic
_space_group_IT_number 14
_space_group_name_Hall '-P 2yn'
_space_group_name_H-M_alt 'P 1 21/n 1'
_symmetry_Int_Tables_number 14
_atom_sites_solution_primary iterative
_audit_creation_date 2015-03-18
_audit_creation_method
;
Olex2 1.2
(compiled 2015.01.26 svn.r3150 for OlexSys, GUI svn.r4998)
;
_cell_angle_alpha 90
_cell_angle_beta 103.122(1)
_cell_angle_gamma 90
_cell_formula_units_Z 4
_cell_length_a 8.8242(3)
_cell_length_b 18.5471(6)
_cell_length_c 16.3705(6)
_cell_measurement_reflns_used 9955
_cell_measurement_temperature 100.0
_cell_measurement_theta_max 72.36
_cell_measurement_theta_min 3.66
_cell_volume 2609.29(16)
_computing_cell_refinement 'SAINT v8.34A (Bruker, 2013)'
_computing_data_reduction 'SAINT v8.34A (Bruker, 2013)'
_computing_molecular_graphics 'Olex2 (Dolomanov et al., 2009)'
_computing_publication_material 'Olex2 (Dolomanov et al., 2009)'
_computing_structure_refinement 'olex2.refine (Bourhis et al., 2015)'
_computing_structure_solution
;
Superflip (Palatinus & Chapuis, 2007;Palatinus & van der Lee, 2008;
Palatinus et al., 2012)
;
_diffrn_ambient_temperature 100.0
_diffrn_measured_fraction_theta_full 0.9696
_diffrn_measured_fraction_theta_max 0.9696
_diffrn_measurement_device_type 'Bruker APEX-II CCD'
_diffrn_measurement_method '\f and \w scans'
_diffrn_radiation_type 'Cu K\a'
_diffrn_radiation_wavelength 1.54178
_diffrn_reflns_av_R_equivalents 0.0255
_diffrn_reflns_av_unetI/netI 0.0180
_diffrn_reflns_limit_h_max 10
_diffrn_reflns_limit_h_min -10
_diffrn_reflns_limit_k_max 22
_diffrn_reflns_limit_k_min -22
_diffrn_reflns_limit_l_max 17
_diffrn_reflns_limit_l_min -19
_diffrn_reflns_number 28020
_diffrn_reflns_theta_full 72.3607
_diffrn_reflns_theta_max 72.36
_diffrn_reflns_theta_min 3.66
_diffrn_standards_number 0
_exptl_absorpt_coefficient_mu 8.123
_exptl_absorpt_correction_T_max 0.7536
_exptl_absorpt_correction_T_min 0.5928
_exptl_absorpt_correction_type multi-scan
_exptl_absorpt_process_details
;
SADABS-2014/5 (Bruker,2014/5) was used for absorption correction.
wR2(int) was 0.0664 before and 0.0404 after correction.
The Ratio of minimum to maximum transmission is 0.7866.
The \l/2 correction factor is 0.00150.
;
_exptl_crystal_colour yellow
_exptl_crystal_colour_primary yellow
_exptl_crystal_density_diffrn 1.5663
_exptl_crystal_description columnar
_exptl_crystal_F_000 1263.6956
_exptl_crystal_size_max 0.142
_exptl_crystal_size_mid 0.083
_exptl_crystal_size_min 0.071
_refine_diff_density_max 2.2082
_refine_diff_density_min -1.1535
_refine_diff_density_rms 0.1311
_refine_ls_d_res_high 0.8089
_refine_ls_d_res_low 12.0902
_refine_ls_goodness_of_fit_ref 1.0394
_refine_ls_hydrogen_treatment mixed
_refine_ls_matrix_type full
_refine_ls_number_constraints 50
_refine_ls_number_parameters 311
_refine_ls_number_reflns 5005
_refine_ls_number_restraints 6
_refine_ls_restrained_S_all 1.0388
_refine_ls_R_factor_all 0.0484
_refine_ls_R_factor_gt 0.0470
_refine_ls_shift/su_max 0.0003
_refine_ls_shift/su_mean 0.0000
_refine_ls_structure_factor_coef Fsqd
_refine_ls_weighting_details 'w=1/[\s^2^(Fo^2^)+(0.0560P)^2^+13.5857P] where P=(Fo^2^+2Fc^2^)/3'
_refine_ls_weighting_scheme calc
_refine_ls_wR_factor_gt 0.1195
_refine_ls_wR_factor_ref 0.1207
_reflns_Friedel_coverage 0.0
_reflns_limit_h_max 8
_reflns_limit_h_min -10
_reflns_limit_k_max 22
_reflns_limit_k_min 0
_reflns_limit_l_max 19
_reflns_limit_l_min -7
_reflns_number_gt 4816
_reflns_number_total 5005
_reflns_threshold_expression I>=2u(I)
_cod_data_source_file ja8b04712_si_002.cif
_cod_data_source_block cu_cep12_0m
_cod_original_sg_symbol_Hall '-P 2ybc (x-z,y,z)'
_cod_database_code 4132538
_olex2_refinement_description
;
1. Fixed Uiso
 At 1.2 times of:
  All C(H) groups, All C(H,H) groups
 At 1.5 times of:
  All C(H,H,H) groups
2.a Secondary CH2 refined with riding coordinates:
 C4(H4a,H4b), C2(H2a,H2b)
2.b Aromatic/amide H refined with riding coordinates:
 C20(H20), C13(H13), C10(H10), C8(H8), C21(H21), C23(H23), C7(H7), C14(H14),
 C22(H22), C15(H15), C16(H16), C9(H9)
2.c Idealised Me refined as rotating group:
 C1(H1a,H1b,H1c), C25(H25a,H25b,H25c), C18(H18a,H18b,H18c), C5(H5a,H5b,H5c),
 C3(H3a,H3b,H3c)
;

loop_
_space_group_symop_id
_space_group_symop_operation_xyz
1 x,y,z
2 -x+1/2,y+1/2,-z+1/2
3 -x,-y,-z
4 x-1/2,-y-1/2,z-1/2

loop_
_atom_site_label
_atom_site_type_symbol
_atom_site_fract_x
_atom_site_fract_y
_atom_site_fract_z
_atom_site_U_iso_or_equiv
_atom_site_adp_type
_atom_site_occupancy
_atom_site_refinement_flags_posn
Pd1 Pd 0.99674(3) 0.730694(15) 0.202140(19) 0.02115(11) Uani 1.000000 D
P1 P 1.09074(11) 0.82744(5) 0.15016(6) 0.0183(2) Uani 1.000000 .
Cl1 Cl 0.87699(12) 0.62566(6) 0.24038(8) 0.0356(3) Uani 1.000000 .
P2 P 0.94697(18) 0.69357(7) 0.00983(8) 0.0400(3) Uani 1.000000 D
O1 O 1.0475(4) 0.67696(16) 0.09406(14) 0.0343(7) Uani 1.000000 D
O4 O 0.8437(3) 0.91743(17) 0.1899(2) 0.0313(7) Uani 1.000000 .
O5 O 1.2634(4) 0.8896(2) 0.0252(2) 0.0421(9) Uani 1.000000 .
O2 O 0.7791(5) 0.6573(2) -0.0054(3) 0.0575(11) Uani 1.000000 .
C19 C 1.2836(5) 0.8066(2) 0.1335(3) 0.0268(9) Uani 1.000000 .
O3 O 1.0019(6) 0.6654(2) -0.0680(3) 0.0629(12) Uani 1.000000 .
C12 C 1.1135(5) 0.9140(2) 0.2036(3) 0.0225(8) Uani 1.000000 .
C11 C 0.9624(5) 0.8438(2) 0.0465(3) 0.0229(8) Uani 1.000000 .
C20 C 1.3712(5) 0.7542(3) 0.1889(4) 0.0329(10) Uani 1.000000 .
H20 H 1.3305(5) 0.7337(3) 0.2312(4) 0.0395(13) Uiso 1.000000 R
C13 C 1.2606(5) 0.9439(2) 0.2344(3) 0.0270(9) Uani 1.000000 .
H13 H 1.3476(5) 0.9209(2) 0.2237(3) 0.0325(11) Uiso 1.000000 R
C1 C 0.9567(5) 0.7826(2) 0.30328(17) 0.0295(10) Uani 1.000000 D
H1a H 1.037(2) 0.8180(13) 0.3218(14) 0.0442(14) Uiso 1.000000 GR
H1b H 0.8572(19) 0.8061(16) 0.2887(6) 0.0442(14) Uiso 1.000000 GR
H1c H 0.957(4) 0.7485(3) 0.3475(8) 0.0442(14) Uiso 1.000000 GR
C10 C 0.9181(5) 0.9134(3) 0.0209(3) 0.0298(10) Uani 1.000000 .
H10 H 0.9588(5) 0.9519(3) 0.0555(3) 0.0358(12) Uiso 1.000000 R
C24 C 1.3484(6) 0.8380(3) 0.0725(3) 0.0333(10) Uani 1.000000 .
C8 C 0.7536(6) 0.8714(3) -0.1070(3) 0.0439(13) Uani 1.000000 .
H8 H 0.6827(6) 0.8807(3) -0.1572(3) 0.0527(16) Uiso 1.000000 R
C21 C 1.5178(6) 0.7341(3) 0.1790(4) 0.0378(12) Uani 1.000000 .
H21 H 1.5759(6) 0.6998(3) 0.2141(4) 0.0454(14) Uiso 1.000000 R
C6 C 0.9013(5) 0.7866(3) -0.0080(3) 0.0290(9) Uani 1.000000 .
C23 C 1.4967(6) 0.8159(3) 0.0622(4) 0.0383(11) Uani 1.000000 .
H23 H 1.5389(6) 0.8350(3) 0.0197(4) 0.0460(14) Uiso 1.000000 R
C7 C 0.7975(6) 0.8020(3) -0.0847(3) 0.0397(12) Uani 1.000000 .
H7 H 0.7580(6) 0.7645(3) -0.1210(3) 0.0476(14) Uiso 1.000000 R
C25 C 1.3100(9) 0.9133(5) -0.0489(5) 0.073(2) Uani 1.000000 .
H25a H 1.319(7) 0.8724(6) -0.0836(19) 0.110(4) Uiso 1.000000 GR
H25b H 1.234(4) 0.946(3) -0.080(2) 0.110(4) Uiso 1.000000 GR
H25c H 1.409(4) 0.937(3) -0.0333(5) 0.110(4) Uiso 1.000000 GR
C14 C 1.2796(6) 1.0072(3) 0.2807(3) 0.0335(10) Uani 1.000000 .
H14 H 1.3785(6) 1.0262(3) 0.3010(3) 0.0402(12) Uiso 1.000000 R
C17 C 0.9835(5) 0.9492(2) 0.2218(3) 0.0266(9) Uani 1.000000 .
C22 C 1.5755(6) 0.7658(3) 0.1165(4) 0.0405(12) Uani 1.000000 .
H22 H 1.6742(6) 0.7523(3) 0.1109(4) 0.0487(15) Uiso 1.000000 R
C18 C 0.7117(6) 0.9417(3) 0.2194(4) 0.0476(14) Uani 1.000000 .
H18a H 0.684(3) 0.9896(10) 0.199(2) 0.071(2) Uiso 1.000000 GR
H18b H 0.6256(17) 0.9098(15) 0.200(2) 0.071(2) Uiso 1.000000 GR
H18c H 0.7369(19) 0.942(2) 0.2797(4) 0.071(2) Uiso 1.000000 GR
C15 C 1.1502(6) 1.0417(3) 0.2964(3) 0.0368(11) Uani 1.000000 .
H15 H 1.1625(6) 1.0845(3) 0.3269(3) 0.0441(13) Uiso 1.000000 R
C16 C 1.0020(6) 1.0133(3) 0.2670(3) 0.0335(10) Uani 1.000000 .
H16 H 0.9157(6) 1.0371(3) 0.2775(3) 0.0402(12) Uiso 1.000000 R
C9 C 0.8144(6) 0.9271(3) -0.0550(3) 0.0410(12) Uani 1.000000 .
H9 H 0.7862(6) 0.9743(3) -0.0706(3) 0.0492(15) Uiso 1.000000 R
C4 C 1.1504(9) 0.6931(5) -0.0812(6) 0.070(2) Uani 1.000000 .
H4a H 1.1483(9) 0.6936(5) -0.1407(6) 0.084(2) Uiso 1.000000 R
H4b H 1.1661(9) 0.7421(5) -0.0603(6) 0.084(2) Uiso 1.000000 R
C5 C 1.2732(12) 0.6491(6) -0.0389(5) 0.094(3) Uani 1.000000 .
H5a H 1.257(5) 0.6006(10) -0.059(4) 0.141(4) Uiso 1.000000 GR
H5b H 1.3698(15) 0.667(3) -0.049(4) 0.141(4) Uiso 1.000000 GR
H5c H 1.277(6) 0.650(3) 0.0202(8) 0.141(4) Uiso 1.000000 GR
C2 C 0.7701(13) 0.5768(7) 0.0086(8) 0.124(5) Uani 1.000000 .
H2a H 0.7988(13) 0.5501(7) -0.0366(8) 0.149(6) Uiso 1.000000 R
H2b H 0.8385(13) 0.5627(7) 0.0613(8) 0.149(6) Uiso 1.000000 R
C3 C 0.613(2) 0.5642(8) 0.0100(13) 0.199(8) Uani 1.000000 .
H3a H 0.551(4) 0.565(10) -0.0463(15) 0.299(12) Uiso 1.000000 GR
H3b H 0.604(4) 0.518(5) 0.035(11) 0.299(12) Uiso 1.000000 GR
H3c H 0.578(7) 0.601(6) 0.042(10) 0.299(12) Uiso 1.000000 GR

loop_
_atom_site_aniso_label
_atom_site_aniso_U_11
_atom_site_aniso_U_22
_atom_site_aniso_U_33
_atom_site_aniso_U_12
_atom_site_aniso_U_13
_atom_site_aniso_U_23
Pd1 0.01687(16) 0.01992(17) 0.02685(19) 0.00213(10) 0.00540(12) 0.00578(11)
P1 0.0150(4) 0.0175(5) 0.0234(5) 0.0011(3) 0.0062(4) 0.0006(4)
Cl1 0.0267(5) 0.0287(5) 0.0523(7) 0.0006(4) 0.0110(5) 0.0170(5)
P2 0.0620(9) 0.0288(6) 0.0310(7) -0.0048(6) 0.0146(6) -0.0069(5)
O1 0.0369(18) 0.0223(15) 0.045(2) 0.0012(13) 0.0108(15) -0.0088(14)
O4 0.0223(15) 0.0260(15) 0.048(2) 0.0037(12) 0.0134(14) -0.0068(14)
O5 0.0353(18) 0.048(2) 0.049(2) 0.0072(16) 0.0219(16) 0.0183(17)
O2 0.062(3) 0.052(2) 0.053(3) -0.015(2) 0.004(2) 0.003(2)
C19 0.0169(19) 0.029(2) 0.037(3) -0.0005(16) 0.0113(17) -0.0073(18)
O3 0.089(3) 0.052(3) 0.053(3) -0.011(2) 0.030(2) -0.020(2)
C12 0.026(2) 0.0179(18) 0.024(2) -0.0006(16) 0.0055(16) 0.0013(15)
C11 0.0198(19) 0.025(2) 0.024(2) -0.0048(16) 0.0069(16) 0.0042(16)
C20 0.020(2) 0.027(2) 0.051(3) 0.0037(17) 0.008(2) -0.002(2)
C13 0.026(2) 0.027(2) 0.029(2) -0.0009(17) 0.0061(17) -0.0011(17)
C1 0.029(2) 0.031(2) 0.029(2) 0.0084(18) 0.0087(18) 0.0107(18)
C10 0.024(2) 0.031(2) 0.032(2) -0.0042(18) 0.0005(18) 0.0041(18)
C24 0.030(2) 0.029(2) 0.044(3) 0.0009(18) 0.014(2) -0.000(2)
C8 0.038(3) 0.056(3) 0.031(3) -0.016(2) -0.005(2) 0.014(2)
C21 0.026(2) 0.038(3) 0.048(3) 0.0084(19) 0.004(2) -0.001(2)
C6 0.032(2) 0.031(2) 0.026(2) -0.0086(19) 0.0092(18) -0.0004(18)
C23 0.030(2) 0.043(3) 0.045(3) -0.004(2) 0.014(2) 0.004(2)
C7 0.042(3) 0.050(3) 0.025(2) -0.019(2) 0.005(2) -0.001(2)
C25 0.073(5) 0.084(5) 0.077(5) 0.025(4) 0.046(4) 0.045(4)
C14 0.034(2) 0.031(2) 0.034(3) -0.0094(19) 0.004(2) -0.0029(19)
C17 0.026(2) 0.024(2) 0.031(2) 0.0006(17) 0.0084(17) -0.0010(17)
C22 0.030(3) 0.041(3) 0.053(3) 0.001(2) 0.012(2) -0.003(2)
C18 0.029(3) 0.045(3) 0.073(4) 0.001(2) 0.023(3) -0.017(3)
C15 0.049(3) 0.027(2) 0.034(3) -0.005(2) 0.009(2) -0.0081(19)
C16 0.036(3) 0.026(2) 0.040(3) 0.0040(19) 0.013(2) -0.005(2)
C9 0.032(2) 0.040(3) 0.045(3) -0.005(2) -0.005(2) 0.018(2)
C4 0.067(5) 0.070(5) 0.078(5) 0.000(4) 0.027(4) 0.002(4)
C5 0.114(8) 0.119(8) 0.057(5) 0.005(6) 0.036(5) 0.009(5)
C2 0.101(8) 0.143(10) 0.139(10) -0.082(8) 0.050(7) -0.061(8)
C3 0.204(17) 0.115(11) 0.28(2) -0.075(12) 0.058(17) 0.022(13)

loop_
_atom_type_symbol
_atom_type_scat_dispersion_real
_atom_type_scat_dispersion_imag
_atom_type_scat_Cromer_Mann_a1
_atom_type_scat_Cromer_Mann_a2
_atom_type_scat_Cromer_Mann_a3
_atom_type_scat_Cromer_Mann_a4
_atom_type_scat_Cromer_Mann_b1
_atom_type_scat_Cromer_Mann_b2
_atom_type_scat_Cromer_Mann_b3
_atom_type_scat_Cromer_Mann_b4
_atom_type_scat_Cromer_Mann_c
_atom_type_scat_source
_atom_type_scat_dispersion_source
C 0.01920 0.00962 2.31000 1.02000 1.58860 0.86500 20.84390 10.20750 0.56870 51.65120 0.215599998832 'International Tables Volume C Table 6.1.1.4 (pp. 500-502)' 'Henke, Gullikson and Davis, At. Data and Nucl. Data Tables, 1993, 54, 2'
Cl 0.36842 0.69938 11.46040 7.19640 6.25560 1.64550 0.01040 1.16620 18.51940 47.77840 -9.55739974976 'International Tables Volume C Table 6.1.1.4 (pp. 500-502)' 'Henke, Gullikson and Davis, At. Data and Nucl. Data Tables, 1993, 54, 2'
H 0.00000 0.00000 0.49300 0.32291 0.14019 0.04081 10.51090 26.12570 3.14236 57.79970 0.0030380000826 'International Tables Volume C Table 6.1.1.4 (pp. 500-502)' 'Henke, Gullikson and Davis, At. Data and Nucl. Data Tables, 1993, 54, 2'
O 0.05239 0.03376 3.04850 2.28680 1.54630 0.86700 13.27710 5.70110 0.32390 32.90890 0.250800013542 'International Tables Volume C Table 6.1.1.4 (pp. 500-502)' 'Henke, Gullikson and Davis, At. Data and Nucl. Data Tables, 1993, 54, 2'
P 0.30359 0.43700 6.43450 4.17910 1.78000 1.49080 1.90670 27.15700 0.52600 68.16450 1.11489999294 'International Tables Volume C Table 6.1.1.4 (pp. 500-502)' 'Henke, Gullikson and Davis, At. Data and Nucl. Data Tables, 1993, 54, 2'
Pd 0.17445 3.99033 19.33190 15.50170 5.29537 0.60584 0.69866 7.98929 25.20520 76.89860 5.26593017578 'International Tables Volume C Table 6.1.1.4 (pp. 500-502)' 'Henke, Gullikson and Davis, At. Data and Nucl. Data Tables, 1993, 54, 2'

loop_
_geom_angle_atom_site_label_1
_geom_angle_atom_site_label_2
_geom_angle_atom_site_label_3
_geom_angle
Cl1 Pd1 P1 172.82(4)
O1 Pd1 P1 83.94(9)
O1 Pd1 Cl1 91.42(9)
C1 Pd1 P1 94.53(14)
C1 Pd1 Cl1 90.22(14)
C1 Pd1 O1 177.97(16)
C19 P1 Pd1 109.11(15)
C12 P1 Pd1 122.54(14)
C12 P1 C19 104.7(2)
C11 P1 Pd1 106.33(13)
C11 P1 C19 107.3(2)
C11 P1 C12 106.03(19)
O2 P2 O1 113.2(2)
O3 P2 O1 117.3(2)
O3 P2 O2 100.5(3)
C6 P2 O1 114.60(19)
C6 P2 O2 102.4(2)
C6 P2 O3 107.0(2)
P2 O1 Pd1 118.06(16)
C18 O4 C17 118.1(4)
C25 O5 C24 118.3(4)
C2 O2 P2 118.1(5)
C20 C19 P1 115.9(3)
C24 C19 P1 124.7(4)
C24 C19 C20 119.4(4)
C4 O3 P2 117.3(5)
C13 C12 P1 121.1(3)
C17 C12 P1 120.3(3)
C17 C12 C13 118.3(4)
C10 C11 P1 120.3(3)
C6 C11 P1 121.7(3)
C6 C11 C10 117.9(4)
H20 C20 C19 120.3(3)
C21 C20 C19 119.4(5)
C21 C20 H20 120.3(3)
H13 C13 C12 119.3(3)
C14 C13 C12 121.3(4)
C14 C13 H13 119.3(3)
H1a C1 Pd1 109.5
H1b C1 Pd1 109.5
H1b C1 H1a 109.5
H1c C1 Pd1 109.5
H1c C1 H1a 109.5
H1c C1 H1b 109.5
H10 C10 C11 119.2(3)
C9 C10 C11 121.6(5)
C9 C10 H10 119.2(3)
C19 C24 O5 116.5(4)
C23 C24 O5 123.1(5)
C23 C24 C19 120.4(5)
C7 C8 H8 120.1(3)
C9 C8 H8 120.1(3)
C9 C8 C7 119.8(5)
H21 C21 C20 120.5(3)
C22 C21 C20 119.0(5)
C22 C21 H21 120.5(3)
C11 C6 P2 125.8(4)
C7 C6 P2 114.9(4)
C7 C6 C11 119.3(4)
H23 C23 C24 121.1(3)
C22 C23 C24 117.9(5)
C22 C23 H23 121.1(3)
C6 C7 C8 121.1(5)
H7 C7 C8 119.4(3)
H7 C7 C6 119.4(3)
H25a C25 O5 109.5
H25b C25 O5 109.5
H25b C25 H25a 109.5
H25c C25 O5 109.5
H25c C25 H25a 109.5
H25c C25 H25b 109.5
H14 C14 C13 120.3(3)
C15 C14 C13 119.4(4)
C15 C14 H14 120.3(3)
C12 C17 O4 115.4(4)
C16 C17 O4 124.2(4)
C16 C17 C12 120.4(4)
C23 C22 C21 123.9(5)
H22 C22 C21 118.1(3)
H22 C22 C23 118.1(3)
H18a C18 O4 109.5
H18b C18 O4 109.5
H18b C18 H18a 109.5
H18c C18 O4 109.5
H18c C18 H18a 109.5
H18c C18 H18b 109.5
H15 C15 C14 119.6(3)
C16 C15 C14 120.7(4)
C16 C15 H15 119.6(3)
C15 C16 C17 119.8(4)
H16 C16 C17 120.1(3)
H16 C16 C15 120.1(3)
C8 C9 C10 120.3(5)
H9 C9 C10 119.9(3)
H9 C9 C8 119.9(3)
H4a C4 O3 109.7(4)
H4b C4 O3 109.7(4)
H4b C4 H4a 108.2
C5 C4 O3 109.8(7)
C5 C4 H4a 109.7(5)
C5 C4 H4b 109.7(6)
H5a C5 C4 109.5
H5b C5 C4 109.5
H5b C5 H5a 109.5
H5c C5 C4 109.5
H5c C5 H5a 109.5
H5c C5 H5b 109.5
H2a C2 O2 110.8(5)
H2b C2 O2 110.8(5)
H2b C2 H2a 108.9
C3 C2 O2 104.5(11)
C3 C2 H2a 110.8(9)
C3 C2 H2b 110.8(10)
H3a C3 C2 109.5
H3b C3 C2 109.5
H3b C3 H3a 109.5
H3c C3 C2 109.5
H3c C3 H3a 109.5
H3c C3 H3b 109.5

loop_
_geom_bond_atom_site_label_1
_geom_bond_atom_site_label_2
_geom_bond_distance
Pd1 P1 2.2255(10)
Pd1 Cl1 2.3672(11)
Pd1 O1 2.1643(10)
Pd1 C1 2.0147(7)
P1 C19 1.825(4)
P1 C12 1.818(4)
P1 C11 1.839(4)
P2 O1 1.492(3)
P2 O2 1.594(5)
P2 O3 1.553(4)
P2 C6 1.781(5)
O4 C17 1.360(5)
O4 C18 1.431(6)
O5 C24 1.346(6)
O5 C25 1.436(7)
O2 C2 1.516(13)
C19 C20 1.431(7)
C19 C24 1.388(7)
O3 C4 1.468(9)
C12 C13 1.396(6)
C12 C17 1.409(6)
C11 C10 1.386(6)
C11 C6 1.412(6)
C20 H20 0.9300
C20 C21 1.391(7)
C13 H13 0.9300
C13 C14 1.386(7)
C1 H1a 0.9600
C1 H1b 0.9600
C1 H1c 0.9600
C10 H10 0.9300
C10 C9 1.390(7)
C24 C23 1.418(7)
C8 H8 0.9300
C8 C7 1.369(8)
C8 C9 1.367(8)
C21 H21 0.9300
C21 C22 1.374(8)
C6 C7 1.405(7)
C23 H23 0.9300
C23 C22 1.363(8)
C7 H7 0.9300
C25 H25a 0.9600
C25 H25b 0.9600
C25 H25c 0.9600
C14 H14 0.9300
C14 C15 1.383(7)
C17 C16 1.389(6)
C22 H22 0.9300
C18 H18a 0.9600
C18 H18b 0.9600
C18 H18c 0.9600
C15 H15 0.9300
C15 C16 1.391(7)
C16 H16 0.9300
C9 H9 0.9300
C4 H4a 0.9700
C4 H4b 0.9700
C4 C5 1.406(12)
C5 H5a 0.9600
C5 H5b 0.9600
C5 H5c 0.9600
C2 H2a 0.9700
C2 H2b 0.9700
C2 C3 1.408(17)
C3 H3a 0.9600
C3 H3b 0.9600
C3 H3c 0.9600
